data_7710098
loop_
_publ_author_name
'Junge, Jannik'
'Froitzheim, Sven'
'Engesser, Tobias A.'
'Krahmer, Jan'
'N\"ather, Christian'
'Le Poul, Nicolas'
'Tuczek, Felix'

_publ_section_title
;
 Tungsten and molybdenum dinitrogen complexes supported by a pentadentate
 tetrapodal phosphine ligand: comparative spectroscopic, electrochemical
 and reactivity studies.
;
_journal_issue 16
_journal_name_full 'Dalton transactions (Cambridge, England : 2003)'
_journal_page_first 6166
_journal_page_last 6176
_journal_paper_doi 10.1039/d1dt04212b
_journal_volume 51
_journal_year 2022
_chemical_formula_sum 'C39 H53 N2 P5 W'
_chemical_formula_weight 888.53
_space_group_crystal_system monoclinic
_space_group_IT_number 14
_space_group_name_Hall '-P 2yn'
_space_group_name_H-M_alt 'P 1 21/n 1'
_atom_sites_solution_hydrogens geom
_audit_creation_method SHELXL-2018/3
_audit_update_record
;
2021-12-10 deposited with the CCDC.	2022-03-09 downloaded from the CCDC.
;
_cell_angle_alpha 90
_cell_angle_beta 107.168(3)
_cell_angle_gamma 90
_cell_formula_units_Z 4
_cell_length_a 19.2033(8)
_cell_length_b 9.4433(3)
_cell_length_c 21.9208(10)
_cell_measurement_reflns_used 59003
_cell_measurement_temperature 200(2)
_cell_measurement_theta_max 28.003
_cell_measurement_theta_min 1.678
_cell_volume 3798.1(3)
_computing_cell_refinement 'X-AREA (STOE, 2008)'
_computing_data_collection 'X-AREA (STOE, 2008)'
_computing_data_reduction 'X-AREA (STOE, 2008)'
_computing_structure_refinement 'SHELXL-2018/3 (Sheldrick, 2018)'
_computing_structure_solution 'SHELXT (Sheldrick, 2015)'
_diffrn_ambient_temperature 200(2)
_diffrn_measured_fraction_theta_full 0.997
_diffrn_measured_fraction_theta_max 0.998
_diffrn_measurement_device_type 'STOE IPDS-2'
_diffrn_measurement_method 'Omega scans'
_diffrn_radiation_type MoK\a
_diffrn_radiation_wavelength 0.71073
_diffrn_reflns_av_R_equivalents 0.0542
_diffrn_reflns_av_unetI/netI 0.0235
_diffrn_reflns_Laue_measured_fraction_full 0.997
_diffrn_reflns_Laue_measured_fraction_max 0.998
_diffrn_reflns_limit_h_max 25
_diffrn_reflns_limit_h_min -24
_diffrn_reflns_limit_k_max 12
_diffrn_reflns_limit_k_min -12
_diffrn_reflns_limit_l_max 28
_diffrn_reflns_limit_l_min -28
_diffrn_reflns_number 59003
_diffrn_reflns_point_group_measured_fraction_full 0.997
_diffrn_reflns_point_group_measured_fraction_max 0.998
_diffrn_reflns_theta_full 25.242
_diffrn_reflns_theta_max 28.003
_diffrn_reflns_theta_min 1.678
_exptl_absorpt_coefficient_mu 3.283
_exptl_absorpt_correction_T_max 0.6463
_exptl_absorpt_correction_T_min 0.3161
_exptl_absorpt_correction_type numerical
_exptl_absorpt_process_details 'X-Red and X-Shape (STOE, 2008)'
_exptl_crystal_colour red
_exptl_crystal_density_diffrn 1.554
_exptl_crystal_description block
_exptl_crystal_F_000 1800
_exptl_crystal_size_max 0.17
_exptl_crystal_size_mid 0.12
_exptl_crystal_size_min 0.07
_refine_diff_density_max 1.096
_refine_diff_density_min -1.154
_refine_diff_density_rms 0.110
_refine_ls_extinction_coef 0.00220(19)
_refine_ls_extinction_expression Fc^*^=kFc[1+0.001xFc^2^\l^3^/sin(2\q)]^-1/4^
_refine_ls_extinction_method 'SHELXL-2018/3 (Sheldrick 2018)'
_refine_ls_goodness_of_fit_ref 1.076
_refine_ls_hydrogen_treatment constr
_refine_ls_matrix_type full
_refine_ls_number_parameters 430
_refine_ls_number_reflns 9164
_refine_ls_number_restraints 0
_refine_ls_restrained_S_all 1.076
_refine_ls_R_factor_all 0.0402
_refine_ls_R_factor_gt 0.0365
_refine_ls_shift/su_max 0.002
_refine_ls_shift/su_mean 0.000
_refine_ls_structure_factor_coef Fsqd
_refine_ls_weighting_details 'w=1/[\s^2^(Fo^2^)+(0.0521P)^2^+4.8765P] where P=(Fo^2^+2Fc^2^)/3'
_refine_ls_weighting_scheme calc
_refine_ls_wR_factor_gt 0.0899
_refine_ls_wR_factor_ref 0.0921
_reflns_Friedel_coverage 0.000
_reflns_number_gt 8455
_reflns_number_total 9164
_reflns_threshold_expression 'I > 2\s(I)'
_cod_data_source_file d1dt04212b2.cif
_cod_data_source_block felix193
_cod_original_sg_symbol_H-M 'P 21/n'
_cod_database_code 7710098
_shelx_shelxl_version_number 2018/3
_shelx_space_group_comment
;
The symmetry employed for this shelxl refinement is uniquely defined
by the following loop, which should always be used as a source of
symmetry information in preference to the above space-group names.
They are only intended as comments.
;

loop_
_space_group_symop_operation_xyz
'x, y, z'
'-x+1/2, y+1/2, -z+1/2'
'-x, -y, -z'
'x-1/2, -y-1/2, z-1/2'

loop_
_atom_site_label
_atom_site_type_symbol
_atom_site_fract_x
_atom_site_fract_y
_atom_site_fract_z
_atom_site_U_iso_or_equiv
_atom_site_adp_type
_atom_site_occupancy
_atom_site_site_symmetry_order
_atom_site_calc_flag
_atom_site_refinement_flags_posn
_atom_site_refinement_flags_adp
_atom_site_refinement_flags_occupancy
_atom_site_disorder_assembly
_atom_site_disorder_group
W1 W 0.48529(2) 0.39200(2) 0.25224(2) 0.02957(6) Uani 1 1 d . . . . .
N1 N 0.44836(18) 0.1905(3) 0.24101(15) 0.0383(7) Uani 1 1 d . . . . .
N2 N 0.4244(2) 0.0859(4) 0.23181(19) 0.0495(8) Uani 1 1 d . . . . .
C1 C 0.3824(2) 0.6769(5) 0.1421(2) 0.0478(10) Uani 1 1 d . . . . .
C2 C 0.3431(3) 0.7979(6) 0.0988(3) 0.0655(14) Uani 1 1 d . . . . .
H2A H 0.295706 0.764513 0.071777 0.098 Uiso 1 1 calc R U . . .
H2B H 0.372681 0.829453 0.071777 0.098 Uiso 1 1 calc R U . . .
H2C H 0.335815 0.877160 0.125135 0.098 Uiso 1 1 calc R U . . .
C3 C 0.3356(2) 0.6371(5) 0.1862(2) 0.0471(9) Uani 1 1 d . . . . .
H3A H 0.284027 0.631985 0.159789 0.056 Uiso 1 1 calc R U . . .
H3B H 0.339492 0.714681 0.217381 0.056 Uiso 1 1 calc R U . . .
P1 P 0.35906(5) 0.46777(10) 0.23126(5) 0.0366(2) Uani 1 1 d . . . . .
C4 C 0.3083(2) 0.5014(5) 0.2894(2) 0.0493(10) Uani 1 1 d . . . . .
H4A H 0.329666 0.582780 0.316084 0.074 Uiso 1 1 calc R U . . .
H4B H 0.311036 0.417655 0.316415 0.074 Uiso 1 1 calc R U . . .
H4C H 0.257168 0.521514 0.266498 0.074 Uiso 1 1 calc R U . . .
C5 C 0.2904(2) 0.3461(5) 0.1812(2) 0.0480(9) Uani 1 1 d . . . . .
H5A H 0.241545 0.384701 0.175436 0.072 Uiso 1 1 calc R U . . .
H5B H 0.294481 0.253430 0.202110 0.072 Uiso 1 1 calc R U . . .
H5C H 0.298830 0.335440 0.139450 0.072 Uiso 1 1 calc R U . . .
C6 C 0.3870(3) 0.5509(5) 0.09927(19) 0.0494(10) Uani 1 1 d . . . . .
H6A H 0.399060 0.587684 0.061341 0.059 Uiso 1 1 calc R U . . .
H6B H 0.338077 0.506922 0.084038 0.059 Uiso 1 1 calc R U . . .
P2 P 0.45432(6) 0.40949(11) 0.13641(5) 0.0402(2) Uani 1 1 d . . . . .
C7 C 0.5189(3) 0.4480(7) 0.0905(2) 0.0589(12) Uani 1 1 d . . . . .
H7A H 0.493575 0.440882 0.044752 0.088 Uiso 1 1 calc R U . . .
H7B H 0.559051 0.379549 0.102036 0.088 Uiso 1 1 calc R U . . .
H7C H 0.538383 0.543951 0.100518 0.088 Uiso 1 1 calc R U . . .
C8 C 0.4123(3) 0.2525(5) 0.0892(2) 0.0533(11) Uani 1 1 d . . . . .
H8A H 0.381773 0.202918 0.111153 0.080 Uiso 1 1 calc R U . . .
H8B H 0.450682 0.188582 0.084644 0.080 Uiso 1 1 calc R U . . .
H8C H 0.382237 0.282727 0.046872 0.080 Uiso 1 1 calc R U . . .
C9 C 0.4588(2) 0.7347(4) 0.1792(2) 0.0461(9) Uani 1 1 d . . . . .
H9A H 0.452902 0.834387 0.190761 0.055 Uiso 1 1 calc R U . . .
H9B H 0.489075 0.735314 0.149643 0.055 Uiso 1 1 calc R U . . .
P3 P 0.51033(5) 0.63925(10) 0.25317(4) 0.03544(19) Uani 1 1 d . . . . .
C10 C 0.4879(2) 0.7540(4) 0.31340(19) 0.0406(8) Uani 1 1 d . . . . .
H10A H 0.506622 0.850463 0.310014 0.049 Uiso 1 1 calc R U . . .
H10B H 0.434220 0.760598 0.303053 0.049 Uiso 1 1 calc R U . . .
C11 C 0.5185(2) 0.7037(4) 0.38208(19) 0.0406(8) Uani 1 1 d . . . . .
H11A H 0.514509 0.782002 0.410899 0.049 Uiso 1 1 calc R U . . .
H11B H 0.570987 0.682579 0.390296 0.049 Uiso 1 1 calc R U . . .
C12 C 0.4810(2) 0.5723(4) 0.39908(17) 0.0350(7) Uani 1 1 d . . . . .
H12A H 0.427643 0.587385 0.383563 0.042 Uiso 1 1 calc R U . . .
H12B H 0.494710 0.564652 0.446179 0.042 Uiso 1 1 calc R U . . .
P4 P 0.50197(5) 0.40058(9) 0.36674(4) 0.03084(18) Uani 1 1 d . . . . .
C13 C 0.44478(19) 0.2803(4) 0.39857(16) 0.0319(7) Uani 1 1 d . . . . .
C14 C 0.4021(2) 0.3220(4) 0.43700(18) 0.0376(7) Uani 1 1 d . . . . .
H14 H 0.399565 0.419312 0.447118 0.045 Uiso 1 1 calc R U . . .
C15 C 0.3632(2) 0.2232(4) 0.46067(19) 0.0421(8) Uani 1 1 d . . . . .
H15 H 0.334306 0.253565 0.486731 0.051 Uiso 1 1 calc R U . . .
C16 C 0.3660(2) 0.0811(4) 0.4467(2) 0.0446(9) Uani 1 1 d . . . . .
H16 H 0.339798 0.013482 0.463306 0.054 Uiso 1 1 calc R U . . .
C17 C 0.4075(2) 0.0387(4) 0.4081(2) 0.0461(9) Uani 1 1 d . . . . .
H17 H 0.409118 -0.058577 0.397634 0.055 Uiso 1 1 calc R U . . .
C18 C 0.4468(2) 0.1368(4) 0.38452(19) 0.0396(8) Uani 1 1 d . . . . .
H18 H 0.475472 0.105679 0.358435 0.048 Uiso 1 1 calc R U . . .
C19 C 0.5894(2) 0.3751(4) 0.43126(16) 0.0326(7) Uani 1 1 d . . . . .
C20 C 0.6491(2) 0.4594(4) 0.43032(17) 0.0360(7) Uani 1 1 d . . . . .
H20 H 0.646581 0.514386 0.393420 0.043 Uiso 1 1 calc R U . . .
C21 C 0.7117(2) 0.4649(4) 0.48170(19) 0.0412(8) Uani 1 1 d . . . . .
H21 H 0.751017 0.524310 0.480047 0.049 Uiso 1 1 calc R U . . .
C22 C 0.7170(2) 0.3840(4) 0.5353(2) 0.0417(8) Uani 1 1 d . . . . .
H22 H 0.759310 0.389394 0.571133 0.050 Uiso 1 1 calc R U . . .
C23 C 0.6604(2) 0.2956(4) 0.53636(18) 0.0412(8) Uani 1 1 d . . . . .
H23 H 0.664803 0.236622 0.572409 0.049 Uiso 1 1 calc R U . . .
C24 C 0.5968(2) 0.2914(4) 0.48519(17) 0.0364(7) Uani 1 1 d . . . . .
H24 H 0.558014 0.230875 0.487107 0.044 Uiso 1 1 calc R U . . .
C25 C 0.6038(2) 0.7053(4) 0.2623(2) 0.0430(9) Uani 1 1 d . . . . .
H25A H 0.600231 0.799784 0.242069 0.052 Uiso 1 1 calc R U . . .
H25B H 0.629162 0.717359 0.308375 0.052 Uiso 1 1 calc R U . . .
C26 C 0.6502(2) 0.6102(4) 0.2336(2) 0.0452(9) Uani 1 1 d . . . . .
H26A H 0.692556 0.665540 0.229842 0.054 Uiso 1 1 calc R U . . .
H26B H 0.620996 0.583194 0.189879 0.054 Uiso 1 1 calc R U . . .
C27 C 0.6785(2) 0.4744(4) 0.27144(19) 0.0405(8) Uani 1 1 d . . . . .
H27A H 0.696786 0.499077 0.317307 0.049 Uiso 1 1 calc R U . . .
H27B H 0.720474 0.438830 0.258355 0.049 Uiso 1 1 calc R U . . .
P5 P 0.61134(5) 0.32922(10) 0.26187(4) 0.03376(18) Uani 1 1 d . . . . .
C28 C 0.6282(2) 0.2237(4) 0.19583(18) 0.0384(8) Uani 1 1 d . . . . .
C29 C 0.6774(2) 0.2591(5) 0.1624(2) 0.0455(9) Uani 1 1 d . . . . .
H29 H 0.707772 0.339828 0.174929 0.055 Uiso 1 1 calc R U . . .
C30 C 0.6824(3) 0.1779(5) 0.1110(2) 0.0516(10) Uani 1 1 d . . . . .
H30 H 0.715233 0.204870 0.088107 0.062 Uiso 1 1 calc R U . . .
C31 C 0.6402(3) 0.0589(5) 0.0930(2) 0.0544(11) Uani 1 1 d . . . . .
H31 H 0.643942 0.003426 0.057964 0.065 Uiso 1 1 calc R U . . .
C32 C 0.5923(3) 0.0207(5) 0.1265(2) 0.0547(11) Uani 1 1 d . . . . .
H32 H 0.563457 -0.062319 0.114808 0.066 Uiso 1 1 calc R U . . .
C33 C 0.5861(3) 0.1024(4) 0.1767(2) 0.0465(9) Uani 1 1 d . . . . .
H33 H 0.552387 0.075458 0.198817 0.056 Uiso 1 1 calc R U . . .
C34 C 0.6627(2) 0.2085(4) 0.32673(17) 0.0350(7) Uani 1 1 d . . . . .
C35 C 0.7358(2) 0.2246(5) 0.36048(19) 0.0436(8) Uani 1 1 d . . . . .
H35 H 0.762955 0.300925 0.350723 0.052 Uiso 1 1 calc R U . . .
C36 C 0.7695(3) 0.1292(5) 0.4085(2) 0.0525(11) Uani 1 1 d . . . . .
H36 H 0.819612 0.140955 0.431283 0.063 Uiso 1 1 calc R U . . .
C37 C 0.7314(3) 0.0189(5) 0.4234(2) 0.0523(11) Uani 1 1 d . . . . .
H37 H 0.754820 -0.044958 0.456548 0.063 Uiso 1 1 calc R U . . .
C38 C 0.6589(3) 0.0005(5) 0.3901(2) 0.0501(10) Uani 1 1 d . . . . .
H38 H 0.632253 -0.076678 0.399805 0.060 Uiso 1 1 calc R U . . .
C39 C 0.6253(2) 0.0953(4) 0.3424(2) 0.0424(8) Uani 1 1 d . . . . .
H39 H 0.575225 0.082581 0.319829 0.051 Uiso 1 1 calc R U . . .

loop_
_atom_site_aniso_label
_atom_site_aniso_U_11
_atom_site_aniso_U_22
_atom_site_aniso_U_33
_atom_site_aniso_U_23
_atom_site_aniso_U_13
_atom_site_aniso_U_12
W1 0.03167(9) 0.02650(9) 0.02816(8) 0.00121(4) 0.00515(5) -0.00079(5)
N1 0.0388(16) 0.0377(16) 0.0374(15) -0.0012(13) 0.0096(13) -0.0011(13)
N2 0.053(2) 0.0386(18) 0.054(2) -0.0031(15) 0.0117(17) -0.0023(16)
C1 0.050(2) 0.041(2) 0.043(2) 0.0144(17) -0.0017(17) 0.0055(18)
C2 0.062(3) 0.055(3) 0.063(3) 0.025(2) -0.007(2) 0.010(2)
C3 0.040(2) 0.041(2) 0.051(2) 0.0047(17) -0.0009(17) 0.0084(16)
P1 0.0342(4) 0.0341(4) 0.0368(5) -0.0006(4) 0.0030(4) 0.0014(4)
C4 0.0364(19) 0.061(3) 0.048(2) -0.0054(19) 0.0091(17) 0.0096(18)
C5 0.0358(19) 0.047(2) 0.054(2) -0.0049(19) 0.0019(17) -0.0056(17)
C6 0.051(2) 0.055(2) 0.0319(18) 0.0136(17) -0.0033(16) 0.004(2)
P2 0.0425(5) 0.0430(5) 0.0314(4) 0.0032(4) 0.0054(4) -0.0016(4)
C7 0.057(3) 0.088(4) 0.0322(19) 0.015(2) 0.0154(19) 0.002(3)
C8 0.062(3) 0.056(2) 0.0343(19) -0.0115(18) 0.0022(18) 0.000(2)
C9 0.051(2) 0.0351(18) 0.045(2) 0.0091(16) 0.0028(17) 0.0007(17)
P3 0.0384(5) 0.0273(4) 0.0364(5) 0.0045(3) 0.0046(4) -0.0012(3)
C10 0.047(2) 0.0254(16) 0.046(2) -0.0008(14) 0.0078(16) 0.0005(14)
C11 0.043(2) 0.0292(16) 0.045(2) -0.0027(14) 0.0066(16) -0.0014(14)
C12 0.0411(18) 0.0298(15) 0.0319(16) -0.0014(13) 0.0073(14) 0.0017(14)
P4 0.0315(4) 0.0275(4) 0.0317(4) 0.0005(3) 0.0066(3) -0.0001(3)
C13 0.0339(16) 0.0322(16) 0.0284(15) 0.0024(12) 0.0073(13) -0.0007(13)
C14 0.0352(17) 0.0360(17) 0.0403(18) -0.0009(15) 0.0089(14) 0.0006(14)
C15 0.041(2) 0.046(2) 0.0415(19) -0.0026(16) 0.0171(16) -0.0028(16)
C16 0.047(2) 0.0414(19) 0.049(2) 0.0024(17) 0.0205(18) -0.0080(17)
C17 0.055(2) 0.0350(18) 0.053(2) 0.0012(17) 0.023(2) -0.0025(17)
C18 0.045(2) 0.0333(17) 0.044(2) -0.0019(15) 0.0175(17) -0.0011(15)
C19 0.0361(17) 0.0307(15) 0.0290(15) -0.0012(12) 0.0068(13) 0.0003(13)
C20 0.0389(18) 0.0390(18) 0.0311(16) 0.0000(14) 0.0120(14) 0.0009(15)
C21 0.0347(18) 0.044(2) 0.045(2) -0.0043(16) 0.0121(15) -0.0017(15)
C22 0.0366(19) 0.042(2) 0.0412(19) 0.0000(15) 0.0036(15) 0.0040(15)
C23 0.046(2) 0.0374(18) 0.0357(17) 0.0048(15) 0.0047(15) 0.0027(16)
C24 0.0349(17) 0.0342(17) 0.0372(17) 0.0036(14) 0.0063(14) 0.0001(14)
C25 0.043(2) 0.0316(17) 0.051(2) 0.0060(16) 0.0084(17) -0.0090(15)
C26 0.044(2) 0.046(2) 0.044(2) 0.0059(17) 0.0126(17) -0.0101(17)
C27 0.0380(19) 0.0413(19) 0.0426(19) 0.0000(16) 0.0123(15) -0.0068(15)
P5 0.0360(4) 0.0326(4) 0.0333(4) 0.0003(3) 0.0111(3) -0.0023(4)
C28 0.0404(19) 0.0383(18) 0.0369(18) 0.0029(14) 0.0120(15) 0.0055(15)
C29 0.048(2) 0.047(2) 0.045(2) -0.0025(17) 0.0194(17) -0.0016(18)
C30 0.058(3) 0.053(2) 0.051(2) -0.001(2) 0.028(2) 0.001(2)
C31 0.065(3) 0.052(2) 0.052(2) -0.010(2) 0.027(2) 0.003(2)
C32 0.066(3) 0.048(2) 0.055(3) -0.014(2) 0.026(2) -0.008(2)
C33 0.054(2) 0.044(2) 0.046(2) -0.0049(17) 0.0219(19) -0.0040(17)
C34 0.0354(17) 0.0361(17) 0.0333(16) 0.0000(13) 0.0098(14) 0.0066(14)
C35 0.0385(19) 0.047(2) 0.043(2) -0.0032(17) 0.0093(16) 0.0031(16)
C36 0.046(2) 0.057(3) 0.046(2) -0.0039(19) -0.0001(18) 0.0100(19)
C37 0.065(3) 0.049(2) 0.036(2) 0.0043(17) 0.0033(19) 0.017(2)
C38 0.062(3) 0.040(2) 0.047(2) 0.0061(17) 0.014(2) 0.0037(19)
C39 0.043(2) 0.041(2) 0.042(2) 0.0034(15) 0.0096(16) 0.0025(16)

loop_
_atom_type_symbol
_atom_type_description
_atom_type_scat_dispersion_real
_atom_type_scat_dispersion_imag
_atom_type_scat_source
C C 0.0033 0.0016 'International Tables Vol C Tables 4.2.6.8 and 6.1.1.4'
H H 0.0000 0.0000 'International Tables Vol C Tables 4.2.6.8 and 6.1.1.4'
N N 0.0061 0.0033 'International Tables Vol C Tables 4.2.6.8 and 6.1.1.4'
P P 0.1023 0.0942 'International Tables Vol C Tables 4.2.6.8 and 6.1.1.4'
W W -0.8490 6.8722 'International Tables Vol C Tables 4.2.6.8 and 6.1.1.4'

loop_
_geom_angle_atom_site_label_1
_geom_angle_atom_site_label_2
_geom_angle_atom_site_label_3
_geom_angle
_geom_angle_site_symmetry_1
_geom_angle_site_symmetry_3
_geom_angle_publ_flag
N1 W1 P3 170.65(9) . . ?
N1 W1 P4 95.25(9) . . ?
P3 W1 P4 89.64(3) . . ?
N1 W1 P2 88.16(9) . . ?
P3 W1 P2 85.93(3) . . ?
P4 W1 P2 171.45(3) . . ?
N1 W1 P1 87.69(10) . . ?
P3 W1 P1 84.31(3) . . ?
P4 W1 P1 90.32(3) . . ?
P2 W1 P1 81.97(4) . . ?
N1 W1 P5 94.90(10) . . ?
P3 W1 P5 92.57(3) . . ?
P4 W1 P5 95.37(3) . . ?
P2 W1 P5 92.14(3) . . ?
P1 W1 P5 173.50(3) . . ?
N2 N1 W1 175.0(3) . . ?
C2 C1 C6 107.8(4) . . ?
C2 C1 C3 107.3(4) . . ?
C6 C1 C3 110.0(4) . . ?
C2 C1 C9 106.2(4) . . ?
C6 C1 C9 112.2(4) . . ?
C3 C1 C9 113.1(4) . . ?
C1 C3 P1 116.5(3) . . ?
C4 P1 C5 95.0(2) . . ?
C4 P1 C3 97.1(2) . . ?
C5 P1 C3 101.6(2) . . ?
C4 P1 W1 128.22(14) . . ?
C5 P1 W1 115.16(15) . . ?
C3 P1 W1 115.03(15) . . ?
C1 C6 P2 116.4(3) . . ?
C7 P2 C8 96.0(3) . . ?
C7 P2 C6 96.4(2) . . ?
C8 P2 C6 101.4(2) . . ?
C7 P2 W1 125.70(16) . . ?
C8 P2 W1 117.39(16) . . ?
C6 P2 W1 115.25(15) . . ?
C1 C9 P3 117.6(3) . . ?
C10 P3 C25 98.49(19) . . ?
C10 P3 C9 99.3(2) . . ?
C25 P3 C9 100.37(19) . . ?
C10 P3 W1 119.34(13) . . ?
C25 P3 W1 121.11(13) . . ?
C9 P3 W1 114.35(14) . . ?
C11 C10 P3 114.8(3) . . ?
C10 C11 C12 114.9(3) . . ?
C11 C12 P4 116.2(3) . . ?
C13 P4 C12 99.88(16) . . ?
C13 P4 C19 97.85(16) . . ?
C12 P4 C19 94.09(16) . . ?
C13 P4 W1 117.09(11) . . ?
C12 P4 W1 116.36(12) . . ?
C19 P4 W1 126.31(12) . . ?
C18 C13 C14 117.9(3) . . ?
C18 C13 P4 117.0(3) . . ?
C14 C13 P4 125.0(3) . . ?
C15 C14 C13 120.9(4) . . ?
C16 C15 C14 120.6(4) . . ?
C17 C16 C15 119.0(4) . . ?
C16 C17 C18 120.7(4) . . ?
C17 C18 C13 120.9(4) . . ?
C24 C19 C20 117.1(3) . . ?
C24 C19 P4 124.0(3) . . ?
C20 C19 P4 118.2(3) . . ?
C21 C20 C19 121.8(3) . . ?
C22 C21 C20 120.0(4) . . ?
C23 C22 C21 119.3(4) . . ?
C22 C23 C24 120.8(4) . . ?
C19 C24 C23 120.8(4) . . ?
C26 C25 P3 115.0(3) . . ?
C25 C26 C27 115.1(3) . . ?
C26 C27 P5 115.7(3) . . ?
C27 P5 C34 99.92(18) . . ?
C27 P5 C28 102.08(18) . . ?
C34 P5 C28 95.23(16) . . ?
C27 P5 W1 118.05(14) . . ?
C34 P5 W1 120.24(12) . . ?
C28 P5 W1 117.26(13) . . ?
C33 C28 C29 117.5(4) . . ?
C33 C28 P5 117.1(3) . . ?
C29 C28 P5 125.4(3) . . ?
C30 C29 C28 120.8(4) . . ?
C31 C30 C29 120.6(4) . . ?
C30 C31 C32 119.3(4) . . ?
C33 C32 C31 120.4(4) . . ?
C32 C33 C28 121.4(4) . . ?
C39 C34 C35 118.0(4) . . ?
C39 C34 P5 117.7(3) . . ?
C35 C34 P5 124.4(3) . . ?
C34 C35 C36 120.2(4) . . ?
C37 C36 C35 120.7(4) . . ?
C36 C37 C38 119.9(4) . . ?
C37 C38 C39 119.4(4) . . ?
C38 C39 C34 121.7(4) . . ?

loop_
_geom_bond_atom_site_label_1
_geom_bond_atom_site_label_2
_geom_bond_distance
_geom_bond_site_symmetry_2
_geom_bond_publ_flag
W1 N1 2.020(3) . ?
W1 P3 2.3827(10) . ?
W1 P4 2.4361(9) . ?
W1 P2 2.4365(10) . ?
W1 P1 2.4374(10) . ?
W1 P5 2.4399(10) . ?
N1 N2 1.084(5) . ?
C1 C2 1.534(6) . ?
C1 C6 1.534(7) . ?
C1 C3 1.547(7) . ?
C1 C9 1.551(6) . ?
C3 P1 1.863(4) . ?
P1 C4 1.846(4) . ?
P1 C5 1.846(4) . ?
C6 P2 1.870(4) . ?
P2 C7 1.849(5) . ?
P2 C8 1.851(5) . ?
C9 P3 1.865(4) . ?
P3 C10 1.854(4) . ?
P3 C25 1.855(4) . ?
C10 C11 1.522(5) . ?
C11 C12 1.535(5) . ?
C12 P4 1.861(4) . ?
P4 C13 1.853(4) . ?
P4 C19 1.865(4) . ?
C13 C18 1.393(5) . ?
C13 C14 1.395(5) . ?
C14 C15 1.388(5) . ?
C15 C16 1.381(6) . ?
C16 C17 1.380(6) . ?
C17 C18 1.388(6) . ?
C19 C24 1.394(5) . ?
C19 C20 1.401(5) . ?
C20 C21 1.384(5) . ?
C21 C22 1.379(6) . ?
C22 C23 1.376(6) . ?
C23 C24 1.394(5) . ?
C25 C26 1.526(6) . ?
C26 C27 1.537(6) . ?
C27 P5 1.852(4) . ?
P5 C34 1.862(4) . ?
P5 C28 1.863(4) . ?
C28 C33 1.393(6) . ?
C28 C29 1.397(6) . ?
C29 C30 1.390(6) . ?
C30 C31 1.372(7) . ?
C31 C32 1.385(7) . ?
C32 C33 1.378(6) . ?
C34 C39 1.387(5) . ?
C34 C35 1.388(5) . ?
C35 C36 1.392(6) . ?
C36 C37 1.366(7) . ?
C37 C38 1.379(7) . ?
C38 C39 1.382(6) . ?
